data_4313208
loop_
_publ_author_name
'Patrick M. Woodward'
'Pavel Karen'

_publ_section_title
;
 Mixed Valence in YBaFe2O5
;
_journal_name_full 'Inorganic Chemistry'
_journal_page_first 1121
_journal_page_last 1129
_journal_paper_doi 10.1021/ic026022z
_journal_volume 42
_journal_year 2003
_chemical_formula_sum 'Ba Fe2 O5 Y'
_space_group_IT_number 51
_symmetry_cell_setting orthorhombic
_symmetry_space_group_name_Hall '-P 2a 2a'
_symmetry_space_group_name_H-M 'P m m a'
_cell_angle_alpha 90.0
_cell_angle_beta 90.0
_cell_angle_gamma 90.0
_cell_formula_units_Z 2
_cell_length_a 8.01407(20)
_cell_length_b 3.85511(9)
_cell_length_c 7.55766(22)
_cell_volume 233.495(10)
_computing_structure_refinement GSAS
_pd_block_id |PHASE_1||
_pd_phase_name 'YBaFe2O5 Charge Ordered Phase'
_refine_ls_goodness_of_fit_all 1.38
_refine_ls_number_parameters 49
_refine_ls_shift/esd_max 2.28
_refine_ls_shift/esd_mean 0.06
_cod_data_source_file ic026022z_s1_09.cif
_cod_data_source_block Y500_300_phase_1
_cod_original_formula_sum 'Y Ba Fe2 O5'
_cod_database_code 4313208
_cod_database_fobs_code 4313208

loop_
_symmetry_equiv_pos_as_xyz
+x,+y,+z
-x+1/2,+y,+z
+x,-y,+z
-x+1/2,-y,+z
-x,-y,-z
+x+1/2,-y,-z
-x,+y,-z
+x+1/2,+y,-z

loop_
_atom_site_aniso_label
_atom_site_aniso_U_11
_atom_site_aniso_U_12
_atom_site_aniso_U_13
_atom_site_aniso_U_22
_atom_site_aniso_U_23
_atom_site_aniso_U_33
O(1) 0.0115(27) 0.0 0.0 0.0158(29) 0.0 0.0205(31)
O(2) 0.0179(30) 0.0 0.0 0.0076(21) 0.0 0.0133(22)
O(3) 0.0179(30) 0.0 0.0 0.0076(21) 0.0 0.0133(22)
O(4) 0.0194(27) 0.0 0.0 0.0141(29) -0.001(5) 0.0087(21)

loop_
_atom_site_label
_atom_site_fract_x
_atom_site_fract_y
_atom_site_fract_z
_atom_site_occupancy
_atom_site_thermal_displace_type
_atom_site_U_iso_or_equiv
_atom_site_symmetry_multiplicity
Y 0.0 0.0 0.5 1.0 Uiso 0.0133(11) 2
Ba 0.0 0.0 0.0 1.0 Uiso 0.0172(13) 2
Fe1 0.25 0.5 0.2570(11) 1.0 Uiso 0.0139(8) 2
Fe2 0.75 0.5 0.2652(11) 1.0 Uiso 0.0139(8) 2
O(1) 0.25 0.5 0.0005(27) 1.0 Uani 0.01592 2
O(2) 0.75 0.0 0.3253(20) 1.0 Uani 0.01293 2
O(3) 0.25 0.0 0.3083(19) 1.0 Uani 0.01293 2
O(4) 0.0111(18) 0.5 0.3116(5) 1.0 Uani 0.01407 4

loop_
_atom_type_symbol
_atom_type_number_in_cell
Y 2.0
BA 2.0
FE 4.0
O 10.0
